data_7000530
loop_
_publ_author_name
'Zheng, Yan-Zhen'
'Zhang, Yue-Biao'
'Tong, Ming-Liang'
'Xue, Wei'
'Chen, Xiao-Ming'

_publ_section_title
;
 Syntheses, structures and magnetic properties of a family of metal
 carboxylate polymers viain situ metal--ligand reactions of
 benzene-1,2,3-tricarboxylic acid
;
_journal_issue 8
_journal_name_full 'Dalton Transactions'
_journal_page_first 1396
_journal_paper_doi 10.1039/b815843f
_journal_year 2009
_chemical_formula_sum 'C66 H42 Cd5 N6 O26'
_chemical_formula_weight 1897.06
_chemical_name_systematic
;
?
;
_space_group_IT_number 2
_symmetry_cell_setting triclinic
_symmetry_space_group_name_Hall '-P 1'
_symmetry_space_group_name_H-M 'P -1'
_atom_sites_solution_hydrogens geom
_atom_sites_solution_primary direct
_atom_sites_solution_secondary difmap
_audit_creation_method SHELXL-97
_cell_angle_alpha 115.80(3)
_cell_angle_beta 100.81(3)
_cell_angle_gamma 90.37(3)
_cell_formula_units_Z 1
_cell_length_a 10.769(2)
_cell_length_b 12.832(3)
_cell_length_c 13.313(3)
_cell_measurement_reflns_used 25
_cell_measurement_temperature 293(2)
_cell_measurement_theta_max 25
_cell_measurement_theta_min 10
_cell_volume 1618.8(8)
_computing_cell_refinement 'SIEMENS XSCANS'
_computing_data_collection 'SIEMENS XSCANS'
_computing_data_reduction 'SIEMENS SHELXTL'
_computing_molecular_graphics 'SIEMENS SHELXTL'
_computing_publication_material 'SIEMENS SHELXTL'
_computing_structure_refinement 'SHELXL-97 (Sheldrick, 1997)'
_computing_structure_solution 'SHELXS-97 (Sheldrick, 1990)'
_diffrn_ambient_temperature 293(2)
_diffrn_measured_fraction_theta_full 0.999
_diffrn_measured_fraction_theta_max 0.999
_diffrn_measurement_device_type 'SIEMENS R3'
_diffrn_measurement_method '\w scans'
_diffrn_radiation_monochromator graphite
_diffrn_radiation_source 'fine-focus sealed tube'
_diffrn_radiation_type MoK\a
_diffrn_radiation_wavelength 0.71073
_diffrn_reflns_av_R_equivalents 0.0321
_diffrn_reflns_av_sigmaI/netI 0.0435
_diffrn_reflns_limit_h_max 13
_diffrn_reflns_limit_h_min 0
_diffrn_reflns_limit_k_max 15
_diffrn_reflns_limit_k_min -15
_diffrn_reflns_limit_l_max 15
_diffrn_reflns_limit_l_min -16
_diffrn_reflns_number 6376
_diffrn_reflns_theta_full 26.00
_diffrn_reflns_theta_max 26.00
_diffrn_reflns_theta_min 2.31
_diffrn_standards_decay_% 0
_diffrn_standards_interval_count 120
_diffrn_standards_number 2
_exptl_absorpt_coefficient_mu 1.708
_exptl_absorpt_correction_T_max 0.5863
_exptl_absorpt_correction_T_min 0.4822
_exptl_absorpt_correction_type multi-scan
_exptl_absorpt_process_details SEMI-EMPIRICAL
_exptl_crystal_colour LIGHT-YELLOW
_exptl_crystal_density_diffrn 1.946
_exptl_crystal_density_method 'not measured'
_exptl_crystal_description BLOCK
_exptl_crystal_F_000 928
_exptl_crystal_size_max 0.50
_exptl_crystal_size_mid 0.50
_exptl_crystal_size_min 0.35
_refine_diff_density_max 1.677
_refine_diff_density_min -2.788
_refine_diff_density_rms 0.201
_refine_ls_extinction_method none
_refine_ls_goodness_of_fit_ref 1.034
_refine_ls_hydrogen_treatment mixed
_refine_ls_matrix_type full
_refine_ls_number_parameters 474
_refine_ls_number_reflns 6363
_refine_ls_number_restraints 0
_refine_ls_restrained_S_all 1.034
_refine_ls_R_factor_all 0.0766
_refine_ls_R_factor_gt 0.0576
_refine_ls_shift/su_max 0.001
_refine_ls_shift/su_mean 0.000
_refine_ls_structure_factor_coef Fsqd
_refine_ls_weighting_details 'calc w=1/[\s^2^(Fo^2^)+(0.1095P)^2^+2.0497P] where P=(Fo^2^+2Fc^2^)/3'
_refine_ls_weighting_scheme calc
_refine_ls_wR_factor_gt 0.1490
_refine_ls_wR_factor_ref 0.1635
_reflns_number_gt 5012
_reflns_number_total 6363
_reflns_threshold_expression >2sigma(I)
_cod_data_source_file b815843f.txt
_cod_data_source_block 12
_cod_depositor_comments
;
The following automatic conversions were performed:
'_symmetry_cell_setting' value 'Triclinic' changed to 'triclinic'
according to '/home/saulius/struct/CIF-dictionaries/cif_core.dic'
dictionary named 'cif_core.dic' version 2.4.1 from 2010-06-29.

Automatic conversion script
Id: cif_fix_enum 1527 2010-12-29 10:47:43Z saulius 
;
_cod_original_cell_volume 1618.8(6)
_cod_original_sg_symbol_H-M P-1
_cod_database_code 7000530

loop_
_symmetry_equiv_pos_as_xyz
'x, y, z'
'-x, -y, -z'

loop_
_atom_site_label
_atom_site_type_symbol
_atom_site_fract_x
_atom_site_fract_y
_atom_site_fract_z
_atom_site_U_iso_or_equiv
_atom_site_adp_type
_atom_site_occupancy
_atom_site_symmetry_multiplicity
_atom_site_calc_flag
_atom_site_refinement_flags
_atom_site_disorder_assembly
_atom_site_disorder_group
Cd1 Cd 0.34358(5) 0.13306(4) -1.01560(4) 0.02565(16) Uani 1 1 d . . .
Cd2 Cd 0.51470(4) 0.43280(4) -0.81033(4) 0.02602(16) Uani 1 1 d . . .
Cd3 Cd 0.0000 0.5000 -1.0000 0.0310(2) Uani 1 2 d S . .
O1 O 0.5604(5) 0.1155(4) -0.9748(4) 0.0327(11) Uani 1 1 d . . .
O2 O 0.7088(5) -0.0006(4) -1.0408(5) 0.0379(12) Uani 1 1 d . . .
O3 O 0.4300(5) 0.2995(4) -1.0233(4) 0.0296(11) Uani 1 1 d . . .
O4 O 0.6360(5) 0.3606(4) -0.9520(4) 0.0345(11) Uani 1 1 d . . .
O5 O 0.5604(6) 0.4285(4) -1.1410(4) 0.0412(13) Uani 1 1 d . . .
O6 O 0.4543(6) 0.3465(5) -1.3175(5) 0.0518(16) Uani 1 1 d . . .
O7 O 0.1712(5) 0.2396(5) -1.0169(5) 0.0417(13) Uani 1 1 d . . .
O8 O 0.0265(5) 0.3559(5) -0.9392(5) 0.0405(13) Uani 1 1 d . . .
O9 O 0.4018(5) 0.2669(4) -0.8224(4) 0.0355(12) Uani 1 1 d . . .
O10 O 0.3388(5) 0.4324(5) -0.7126(5) 0.0443(14) Uani 1 1 d . . .
O11 O 0.4110(6) 0.2942(6) -0.5783(5) 0.0501(15) Uani 1 1 d . . .
O12 O 0.2763(6) 0.2344(5) -0.4985(5) 0.0495(15) Uani 1 1 d . . .
H12A H 0.3308 0.2687 -0.4400 0.074 Uiso 1 1 calc R . .
O1W O 0.2009(6) 0.4641(6) -1.0423(6) 0.0465(15) Uani 1 1 d . . .
H1WA H 0.273(11) 0.532(10) -1.022(9) 0.08(4) Uiso 1 1 d . . .
H1WB H 0.229(8) 0.408(7) -1.045(7) 0.04(3) Uiso 1 1 d . . .
N1 N 0.3040(6) 0.0211(5) -1.2151(5) 0.0336(14) Uani 1 1 d . . .
N2 N 0.0831(6) -0.3577(6) -1.8104(5) 0.0400(16) Uani 1 1 d . . .
N3 N 0.7009(6) 0.4370(6) -0.6941(5) 0.0374(15) Uani 1 1 d . . .
C1 C 0.6156(7) 0.0996(6) -1.1457(6) 0.0290(15) Uani 1 1 d . . .
C2 C 0.6329(9) 0.0130(7) -1.2511(7) 0.044(2) Uani 1 1 d . . .
H2 H 0.6616 -0.0567 -1.2555 0.053 Uiso 1 1 calc R . .
C3 C 0.6080(10) 0.0303(7) -1.3487(7) 0.053(2) Uani 1 1 d . . .
H3 H 0.6194 -0.0280 -1.4178 0.063 Uiso 1 1 calc R . .
C4 C 0.5658(8) 0.1351(7) -1.3434(7) 0.0416(19) Uani 1 1 d . . .
H4 H 0.5467 0.1459 -1.4091 0.050 Uiso 1 1 calc R . .
C5 C 0.5525(7) 0.2230(6) -1.2390(6) 0.0285(15) Uani 1 1 d . . .
C6 C 0.5733(6) 0.2060(5) -1.1410(6) 0.0256(14) Uani 1 1 d . . .
C7 C 0.6308(6) 0.0709(6) -1.0452(6) 0.0278(14) Uani 1 1 d . . .
C8 C 0.5456(6) 0.2968(6) -1.0300(6) 0.0253(14) Uani 1 1 d . . .
C9 C 0.5179(7) 0.3399(6) -1.2317(6) 0.0313(15) Uani 1 1 d . . .
C10 C 0.1021(6) 0.2306(6) -0.8598(6) 0.0315(15) Uani 1 1 d . . .
C11 C 0.2058(6) 0.2578(6) -0.7666(5) 0.0245(13) Uani 1 1 d . . .
C12 C 0.1954(7) 0.2224(7) -0.6826(6) 0.0330(16) Uani 1 1 d . . .
C13 C 0.0866(9) 0.1539(9) -0.6938(8) 0.052(2) Uani 1 1 d . . .
H13 H 0.0801 0.1310 -0.6375 0.062 Uiso 1 1 calc R . .
C14 C -0.0122(10) 0.1203(10) -0.7904(8) 0.059(3) Uani 1 1 d . . .
H14 H -0.0819 0.0710 -0.8002 0.071 Uiso 1 1 calc R . .
C15 C -0.0066(8) 0.1602(8) -0.8716(8) 0.049(2) Uani 1 1 d . . .
H15 H -0.0743 0.1406 -0.9335 0.059 Uiso 1 1 calc R . .
C16 C 0.0999(7) 0.2788(6) -0.9448(6) 0.0313(15) Uani 1 1 d . . .
C17 C 0.3254(6) 0.3257(6) -0.7645(6) 0.0284(15) Uani 1 1 d . . .
C18 C 0.3058(8) 0.2546(6) -0.5815(6) 0.0333(16) Uani 1 1 d . . .
C19 C 0.3227(9) -0.0927(7) -1.2608(7) 0.0425(19) Uani 1 1 d . . .
H19 H 0.3616 -0.1234 -1.2126 0.051 Uiso 1 1 calc R . .
C20 C 0.2859(9) -0.1663(7) -1.3775(7) 0.046(2) Uani 1 1 d . . .
H20 H 0.3028 -0.2438 -1.4055 0.055 Uiso 1 1 calc R . .
C21 C 0.2246(7) -0.1248(7) -1.4516(6) 0.0358(17) Uani 1 1 d . . .
C22 C 0.2102(8) -0.0056(7) -1.4046(7) 0.0426(19) Uani 1 1 d . . .
H22 H 0.1728 0.0271 -1.4515 0.051 Uiso 1 1 calc R . .
C23 C 0.2515(8) 0.0632(7) -1.2888(6) 0.0397(18) Uani 1 1 d . . .
H23 H 0.2428 0.1425 -1.2601 0.048 Uiso 1 1 calc R . .
C24 C 0.1759(7) -0.2048(7) -1.5769(6) 0.0367(17) Uani 1 1 d . . .
C25 C 0.2255(7) -0.3111(6) -1.6285(6) 0.0326(16) Uani 1 1 d . . .
H25 H 0.2898 -0.3334 -1.5868 0.039 Uiso 1 1 calc R . .
C26 C 0.1762(7) -0.3839(6) -1.7448(6) 0.0353(17) Uani 1 1 d . . .
H26 H 0.2100 -0.4545 -1.7784 0.042 Uiso 1 1 calc R . .
C27 C 0.0820(9) -0.1771(8) -1.6471(7) 0.052(2) Uani 1 1 d . . .
H27 H 0.0485 -0.1059 -1.6173 0.062 Uiso 1 1 calc R . .
C28 C 0.0389(10) -0.2548(8) -1.7605(7) 0.058(3) Uani 1 1 d . . .
H28 H -0.0245 -0.2341 -1.8044 0.070 Uiso 1 1 calc R . .
C29 C 0.8109(9) 0.4249(11) -0.7295(8) 0.070(3) Uani 1 1 d . . .
H29 H 0.8081 0.3974 -0.8072 0.084 Uiso 1 1 calc R . .
C30 C 0.9283(9) 0.4513(12) -0.6560(8) 0.080(4) Uani 1 1 d . . .
H30 H 1.0019 0.4450 -0.6844 0.096 Uiso 1 1 calc R . .
C31 C 0.9372(7) 0.4869(7) -0.5412(6) 0.0357(17) Uani 1 1 d . . .
C32 C 0.8219(7) 0.4928(6) -0.5048(6) 0.0334(16) Uani 1 1 d . . .
H32 H 0.8220 0.5129 -0.4287 0.040 Uiso 1 1 calc R . .
C33 C 0.7086(7) 0.4687(6) -0.5829(6) 0.0318(15) Uani 1 1 d . . .
H33 H 0.6334 0.4748 -0.5568 0.038 Uiso 1 1 calc R . .

loop_
_atom_site_aniso_label
_atom_site_aniso_U_11
_atom_site_aniso_U_22
_atom_site_aniso_U_33
_atom_site_aniso_U_23
_atom_site_aniso_U_13
_atom_site_aniso_U_12
Cd1 0.0265(3) 0.0240(3) 0.0216(3) 0.0064(2) 0.00356(19) 0.00025(19)
Cd2 0.0235(3) 0.0254(3) 0.0245(3) 0.0090(2) 0.00001(19) -0.00064(19)
Cd3 0.0320(4) 0.0305(4) 0.0210(4) 0.0052(3) -0.0003(3) 0.0029(3)
O1 0.032(3) 0.035(3) 0.036(3) 0.019(2) 0.007(2) 0.007(2)
O2 0.032(3) 0.036(3) 0.053(3) 0.027(3) 0.008(2) 0.008(2)
O3 0.031(3) 0.025(2) 0.033(3) 0.011(2) 0.013(2) 0.001(2)
O4 0.037(3) 0.033(3) 0.023(2) 0.007(2) -0.002(2) -0.007(2)
O5 0.061(4) 0.026(3) 0.032(3) 0.012(2) 0.003(3) 0.007(2)
O6 0.071(4) 0.042(3) 0.035(3) 0.018(3) -0.012(3) 0.004(3)
O7 0.035(3) 0.063(4) 0.037(3) 0.030(3) 0.013(2) 0.016(3)
O8 0.035(3) 0.046(3) 0.044(3) 0.021(3) 0.014(2) 0.014(2)
O9 0.030(3) 0.038(3) 0.027(3) 0.004(2) 0.008(2) -0.010(2)
O10 0.037(3) 0.031(3) 0.059(4) 0.014(3) 0.011(3) -0.001(2)
O11 0.040(3) 0.065(4) 0.041(3) 0.024(3) -0.001(3) -0.005(3)
O12 0.063(4) 0.054(4) 0.028(3) 0.018(3) 0.004(3) -0.006(3)
O1W 0.035(3) 0.041(3) 0.060(4) 0.019(3) 0.010(3) 0.001(3)
N1 0.033(3) 0.029(3) 0.028(3) 0.003(3) 0.007(3) -0.002(3)
N2 0.037(4) 0.035(3) 0.035(4) 0.008(3) -0.005(3) 0.006(3)
N3 0.029(3) 0.055(4) 0.024(3) 0.017(3) 0.000(3) 0.008(3)
C1 0.028(3) 0.027(3) 0.032(4) 0.013(3) 0.007(3) -0.001(3)
C2 0.059(5) 0.033(4) 0.040(5) 0.014(4) 0.016(4) 0.017(4)
C3 0.078(7) 0.035(4) 0.036(5) 0.004(4) 0.024(5) 0.016(4)
C4 0.048(5) 0.042(4) 0.031(4) 0.011(4) 0.011(4) 0.002(4)
C5 0.030(4) 0.023(3) 0.026(3) 0.004(3) 0.007(3) -0.004(3)
C6 0.027(3) 0.018(3) 0.024(3) 0.004(3) 0.003(3) -0.002(3)
C7 0.022(3) 0.025(3) 0.033(4) 0.011(3) 0.004(3) -0.002(3)
C8 0.028(3) 0.020(3) 0.027(3) 0.011(3) 0.005(3) -0.002(3)
C9 0.036(4) 0.028(4) 0.031(4) 0.014(3) 0.008(3) 0.002(3)
C10 0.024(3) 0.035(4) 0.029(4) 0.009(3) 0.003(3) -0.004(3)
C11 0.019(3) 0.023(3) 0.024(3) 0.004(3) 0.003(3) -0.002(2)
C12 0.032(4) 0.040(4) 0.028(4) 0.016(3) 0.009(3) 0.006(3)
C13 0.047(5) 0.072(6) 0.052(5) 0.040(5) 0.018(4) -0.001(4)
C14 0.051(5) 0.083(7) 0.059(6) 0.046(6) 0.012(5) -0.004(5)
C15 0.030(4) 0.060(5) 0.055(5) 0.029(5) -0.005(4) -0.018(4)
C16 0.027(4) 0.035(4) 0.024(3) 0.009(3) -0.001(3) -0.001(3)
C17 0.025(3) 0.032(4) 0.023(3) 0.010(3) -0.003(3) -0.005(3)
C18 0.042(4) 0.029(4) 0.027(4) 0.011(3) 0.007(3) 0.006(3)
C19 0.057(5) 0.031(4) 0.027(4) 0.006(3) -0.004(4) 0.001(4)
C20 0.063(6) 0.028(4) 0.027(4) 0.000(3) -0.002(4) 0.007(4)
C21 0.036(4) 0.034(4) 0.027(4) 0.007(3) 0.001(3) 0.004(3)
C22 0.043(5) 0.037(4) 0.032(4) 0.006(3) -0.004(3) 0.008(4)
C23 0.052(5) 0.029(4) 0.031(4) 0.007(3) 0.009(4) 0.006(3)
C24 0.040(4) 0.033(4) 0.021(3) 0.000(3) 0.002(3) 0.009(3)
C25 0.030(4) 0.033(4) 0.028(4) 0.011(3) -0.003(3) 0.004(3)
C26 0.035(4) 0.030(4) 0.029(4) 0.004(3) 0.003(3) 0.003(3)
C27 0.049(5) 0.043(5) 0.033(4) -0.003(4) -0.010(4) 0.025(4)
C28 0.068(6) 0.042(5) 0.033(4) -0.004(4) -0.012(4) 0.025(5)
C29 0.034(5) 0.132(10) 0.029(4) 0.023(6) 0.003(4) 0.018(6)
C30 0.030(5) 0.161(12) 0.027(4) 0.023(6) 0.005(4) 0.011(6)
C31 0.026(4) 0.049(4) 0.021(3) 0.007(3) 0.001(3) 0.010(3)
C32 0.031(4) 0.040(4) 0.019(3) 0.005(3) 0.003(3) 0.003(3)
C33 0.026(3) 0.035(4) 0.028(4) 0.007(3) 0.006(3) 0.004(3)

loop_
_atom_type_symbol
_atom_type_description
_atom_type_scat_dispersion_real
_atom_type_scat_dispersion_imag
_atom_type_scat_source
C C 0.0033 0.0016 'International Tables Vol C Tables 4.2.6.8 and 6.1.1.4'
H H 0.0000 0.0000 'International Tables Vol C Tables 4.2.6.8 and 6.1.1.4'
N N 0.0061 0.0033 'International Tables Vol C Tables 4.2.6.8 and 6.1.1.4'
O O 0.0106 0.0060 'International Tables Vol C Tables 4.2.6.8 and 6.1.1.4'
Cd Cd -0.8075 1.2024 'International Tables Vol C Tables 4.2.6.8 and 6.1.1.4'

loop_
_geom_angle_atom_site_label_1
_geom_angle_atom_site_label_2
_geom_angle_atom_site_label_3
_geom_angle
_geom_angle_site_symmetry_1
_geom_angle_site_symmetry_3
_geom_angle_publ_flag
O2 Cd1 O7 106.87(19) 2_653 . ?
O2 Cd1 O1 93.26(18) 2_653 . ?
O7 Cd1 O1 152.9(2) . . ?
O2 Cd1 O9 87.8(2) 2_653 . ?
O7 Cd1 O9 84.4(2) . . ?
O1 Cd1 O9 78.33(18) . . ?
O2 Cd1 N1 101.3(2) 2_653 . ?
O7 Cd1 N1 95.2(2) . . ?
O1 Cd1 N1 98.4(2) . . ?
O9 Cd1 N1 170.5(2) . . ?
O2 Cd1 O3 164.45(19) 2_653 . ?
O7 Cd1 O3 76.78(19) . . ?
O1 Cd1 O3 79.18(17) . . ?
O9 Cd1 O3 77.37(18) . . ?
N1 Cd1 O3 93.3(2) . . ?
O5 Cd2 N3 129.5(2) 2_663 . ?
O5 Cd2 O4 94.67(19) 2_663 . ?
N3 Cd2 O4 82.9(2) . . ?
O5 Cd2 O9 128.8(2) 2_663 . ?
N3 Cd2 O9 99.8(2) . . ?
O4 Cd2 O9 105.65(17) . . ?
O5 Cd2 O10 93.5(2) 2_663 . ?
N3 Cd2 O10 108.0(2) . . ?
O4 Cd2 O10 157.10(18) . . ?
O9 Cd2 O10 53.44(17) . . ?
O5 Cd2 O3 82.99(17) 2_663 . ?
N3 Cd2 O3 129.8(2) . . ?
O4 Cd2 O3 53.73(16) . . ?
O9 Cd2 O3 73.21(16) . . ?
O10 Cd2 O3 106.31(17) . . ?
O5 Cd2 O6 53.30(18) 2_663 2_663 ?
N3 Cd2 O6 82.8(2) . 2_663 ?
O4 Cd2 O6 116.6(2) . 2_663 ?
O9 Cd2 O6 137.7(2) . 2_663 ?
O10 Cd2 O6 85.3(2) . 2_663 ?
O3 Cd2 O6 135.73(16) . 2_663 ?
O5 Cd2 C17 110.7(2) 2_663 . ?
N3 Cd2 C17 107.9(2) . . ?
O4 Cd2 C17 131.51(19) . . ?
O9 Cd2 C17 27.11(19) . . ?
O10 Cd2 C17 26.51(19) . . ?
O3 Cd2 C17 88.14(18) . . ?
O6 Cd2 C17 111.7(2) 2_663 . ?
O5 Cd2 C9 26.4(2) 2_663 2_663 ?
N3 Cd2 C9 106.7(2) . 2_663 ?
O4 Cd2 C9 106.9(2) . 2_663 ?
O9 Cd2 C9 140.0(2) . 2_663 ?
O10 Cd2 C9 89.6(2) . 2_663 ?
O3 Cd2 C9 109.12(19) . 2_663 ?
O6 Cd2 C9 26.92(19) 2_663 2_663 ?
C17 Cd2 C9 114.1(2) . 2_663 ?
O8 Cd3 O8 180.000(1) 2_563 . ?
O8 Cd3 O1W 94.8(2) 2_563 . ?
O8 Cd3 O1W 85.2(2) . . ?
O8 Cd3 O1W 85.2(2) 2_563 2_563 ?
O8 Cd3 O1W 94.8(2) . 2_563 ?
O1W Cd3 O1W 180.0(3) . 2_563 ?
O8 Cd3 N2 89.5(2) 2_563 2_552 ?
O8 Cd3 N2 90.5(2) . 2_552 ?
O1W Cd3 N2 86.6(2) . 2_552 ?
O1W Cd3 N2 93.4(2) 2_563 2_552 ?
O8 Cd3 N2 90.5(2) 2_563 1_566 ?
O8 Cd3 N2 89.5(2) . 1_566 ?
O1W Cd3 N2 93.4(2) . 1_566 ?
O1W Cd3 N2 86.6(2) 2_563 1_566 ?
N2 Cd3 N2 180.000(2) 2_552 1_566 ?
C7 O1 Cd1 127.3(4) . . ?
C7 O2 Cd1 118.8(4) . 2_653 ?
C8 O3 Cd1 113.5(4) . . ?
C8 O3 Cd2 85.2(4) . . ?
Cd1 O3 Cd2 100.90(17) . . ?
C8 O4 Cd2 95.2(4) . . ?
C9 O5 Cd2 100.1(4) . 2_663 ?
C9 O6 Cd2 84.9(4) . 2_663 ?
C16 O7 Cd1 129.4(5) . . ?
C16 O8 Cd3 138.5(5) . . ?
C17 O9 Cd1 124.1(4) . . ?
C17 O9 Cd2 93.5(4) . . ?
Cd1 O9 Cd2 107.8(2) . . ?
C17 O10 Cd2 88.6(4) . . ?
C19 N1 C23 116.7(6) . . ?
C19 N1 Cd1 120.4(5) . . ?
C23 N1 Cd1 122.6(5) . . ?
C28 N2 C26 116.6(7) . . ?
C28 N2 Cd3 124.6(5) . 1_544 ?
C26 N2 Cd3 118.7(5) . 1_544 ?
C33 N3 C29 116.6(7) . . ?
C33 N3 Cd2 121.3(5) . . ?
C29 N3 Cd2 121.3(5) . . ?
C2 C1 C6 118.4(7) . . ?
C2 C1 C7 118.5(6) . . ?
C6 C1 C7 122.9(6) . . ?
C3 C2 C1 121.0(7) . . ?
C2 C3 C4 120.2(7) . . ?
C5 C4 C3 119.5(8) . . ?
C6 C5 C4 121.1(7) . . ?
C6 C5 C9 119.7(6) . . ?
C4 C5 C9 119.2(7) . . ?
C5 C6 C1 119.8(6) . . ?
C5 C6 C8 121.2(6) . . ?
C1 C6 C8 119.0(6) . . ?
O1 C7 O2 124.4(7) . . ?
O1 C7 C1 117.9(6) . . ?
O2 C7 C1 117.6(6) . . ?
O4 C8 O3 124.9(6) . . ?
O4 C8 C6 119.2(6) . . ?
O3 C8 C6 115.8(6) . . ?
O5 C9 O6 121.7(7) . . ?
O5 C9 C5 118.1(6) . . ?
O6 C9 C5 120.1(6) . . ?
O5 C9 Cd2 53.5(4) . 2_663 ?
O6 C9 Cd2 68.2(4) . 2_663 ?
C5 C9 Cd2 171.2(5) . 2_663 ?
C15 C10 C11 119.6(7) . . ?
C15 C10 C16 118.0(7) . . ?
C11 C10 C16 122.3(6) . . ?
C12 C11 C10 119.5(6) . . ?
C12 C11 C17 123.7(6) . . ?
C10 C11 C17 116.9(6) . . ?
C11 C12 C13 120.6(7) . . ?
C11 C12 C18 119.0(6) . . ?
C13 C12 C18 120.4(7) . . ?
C14 C13 C12 119.7(8) . . ?
C15 C14 C13 120.5(9) . . ?
C14 C15 C10 119.9(8) . . ?
O8 C16 O7 124.4(7) . . ?
O8 C16 C10 116.8(6) . . ?
O7 C16 C10 118.8(6) . . ?
O10 C17 O9 123.5(7) . . ?
O10 C17 C11 119.8(6) . . ?
O9 C17 C11 116.6(6) . . ?
O10 C17 Cd2 64.9(4) . . ?
O9 C17 Cd2 59.4(4) . . ?
C11 C17 Cd2 167.4(5) . . ?
O11 C18 O12 124.1(7) . . ?
O11 C18 C12 122.8(7) . . ?
O12 C18 C12 113.1(7) . . ?
N1 C19 C20 122.7(8) . . ?
C21 C20 C19 120.4(7) . . ?
C20 C21 C22 116.6(7) . . ?
C20 C21 C24 121.3(7) . . ?
C22 C21 C24 122.1(7) . . ?
C23 C22 C21 120.1(8) . . ?
N1 C23 C22 123.2(7) . . ?
C25 C24 C27 116.7(7) . . ?
C25 C24 C21 120.3(7) . . ?
C27 C24 C21 123.0(7) . . ?
C24 C25 C26 118.6(7) . . ?
N2 C26 C25 124.0(7) . . ?
C28 C27 C24 120.5(7) . . ?
N2 C28 C27 123.6(8) . . ?
N3 C29 C30 123.1(8) . . ?
C31 C30 C29 120.6(8) . . ?
C30 C31 C32 116.5(7) . . ?
C30 C31 C31 122.3(9) . 2_764 ?
C32 C31 C31 121.2(8) . 2_764 ?
C33 C32 C31 119.4(7) . . ?
N3 C33 C32 123.7(7) . . ?

loop_
_geom_bond_atom_site_label_1
_geom_bond_atom_site_label_2
_geom_bond_distance
_geom_bond_site_symmetry_2
_geom_bond_publ_flag
Cd1 O2 2.243(5) 2_653 ?
Cd1 O7 2.314(5) . ?
Cd1 O1 2.331(5) . ?
Cd1 O9 2.344(5) . ?
Cd1 N1 2.355(6) . ?
Cd1 O3 2.374(5) . ?
Cd2 O5 2.251(5) 2_663 ?
Cd2 N3 2.276(6) . ?
Cd2 O4 2.354(5) . ?
Cd2 O9 2.373(5) . ?
Cd2 O10 2.492(6) . ?
Cd2 O3 2.566(5) . ?
Cd2 O6 2.571(6) 2_663 ?
Cd2 C17 2.753(7) . ?
Cd2 C9 2.758(7) 2_663 ?
Cd3 O8 2.320(5) 2_563 ?
Cd3 O8 2.320(5) . ?
Cd3 O1W 2.336(6) . ?
Cd3 O1W 2.336(6) 2_563 ?
Cd3 N2 2.372(6) 2_552 ?
Cd3 N2 2.372(6) 1_566 ?
O1 C7 1.259(8) . ?
O2 C7 1.260(8) . ?
O2 Cd1 2.243(5) 2_653 ?
O3 C8 1.265(8) . ?
O4 C8 1.252(8) . ?
O5 C9 1.245(9) . ?
O5 Cd2 2.251(5) 2_663 ?
O6 C9 1.254(9) . ?
O6 Cd2 2.571(6) 2_663 ?
O7 C16 1.275(9) . ?
O8 C16 1.256(9) . ?
O9 C17 1.257(9) . ?
O10 C17 1.229(9) . ?
O11 C18 1.224(10) . ?
O12 C18 1.331(9) . ?
N1 C19 1.349(10) . ?
N1 C23 1.354(10) . ?
N2 C28 1.332(10) . ?
N2 C26 1.347(10) . ?
N2 Cd3 2.372(6) 1_544 ?
N3 C33 1.339(9) . ?
N3 C29 1.341(11) . ?
C1 C2 1.409(10) . ?
C1 C6 1.422(9) . ?
C1 C7 1.517(10) . ?
C2 C3 1.389(12) . ?
C3 C4 1.399(12) . ?
C4 C5 1.392(10) . ?
C5 C6 1.392(10) . ?
C5 C9 1.515(10) . ?
C6 C8 1.517(9) . ?
C9 Cd2 2.758(7) 2_663 ?
C10 C15 1.416(10) . ?
C10 C11 1.418(9) . ?
C10 C16 1.504(10) . ?
C11 C12 1.399(10) . ?
C11 C17 1.539(9) . ?
C12 C13 1.405(11) . ?
C12 C18 1.518(10) . ?
C13 C14 1.403(13) . ?
C14 C15 1.393(12) . ?
C19 C20 1.396(11) . ?
C20 C21 1.382(11) . ?
C21 C22 1.401(11) . ?
C21 C24 1.512(10) . ?
C22 C23 1.381(11) . ?
C24 C25 1.396(10) . ?
C24 C27 1.401(11) . ?
C25 C26 1.406(10) . ?
C27 C28 1.381(11) . ?
C29 C30 1.383(12) . ?
C30 C31 1.375(11) . ?
C31 C32 1.406(10) . ?
C31 C31 1.505(13) 2_764 ?
C32 C33 1.380(10) . ?

loop_
_geom_hbond_atom_site_label_D
_geom_hbond_atom_site_label_H
_geom_hbond_atom_site_label_A
_geom_hbond_distance_DH
_geom_hbond_distance_HA
_geom_hbond_distance_DA
_geom_hbond_angle_DHA
_geom_hbond_site_symmetry_A
O12 H12A O6 0.82 1.78 2.601(8) 176.5 1_556
O1W H1WA O4 1.08(12) 1.86(12) 2.880(8) 156(9) 2_663
O1W H1WB O7 0.77(8) 2.45(9) 3.064(9) 139(8) .
